data_7157929
loop_
_publ_author_name
'Wen, Li-Rong'
'Wang, Ning-Ning'
'Du, Wu-Bo'
'Ma, Qiang'
'Zhang, Lin-Bao'
'Li, Ming'

_publ_section_title
;
 Nickel-promoted oxidative domino C<sub>sp3</sub>-H/N-H bond
 double-isocyanide insertion reaction to construct pyrrolin-2-ones.
;
_journal_issue 13
_journal_name_full 'Organic &amp; biomolecular chemistry'
_journal_page_first 2895
_journal_page_last 2900
_journal_paper_doi 10.1039/d1ob00139f
_journal_volume 19
_journal_year 2021
_chemical_formula_moiety 'C23 H27 Br N4 O'
_chemical_formula_sum 'C23 H27 Br N4 O'
_chemical_formula_weight 455.39
_space_group_crystal_system triclinic
_space_group_IT_number 2
_space_group_name_Hall '-P 1'
_space_group_name_H-M_alt 'P -1'
_atom_sites_solution_hydrogens mixed
_atom_sites_solution_primary direct
_audit_block_doi 10.5517/ccdc.csd.cc1ls23k
_audit_creation_date 2016-06-01
_audit_creation_method
;
Olex2 1.2
(compiled 2016.02.19 svn.r3266 for OlexSys, GUI svn.r5155)
;
_audit_update_record
;
2016-06-01 deposited with the CCDC.	2021-03-03 downloaded from the CCDC.
;
_cell_angle_alpha 77.929(5)
_cell_angle_beta 76.867(5)
_cell_angle_gamma 88.501(5)
_cell_formula_units_Z 4
_cell_length_a 11.5777(16)
_cell_length_b 12.8278(18)
_cell_length_c 15.3442(19)
_cell_measurement_reflns_used 6233
_cell_measurement_temperature 173.1500
_cell_measurement_theta_max 27.4819
_cell_measurement_theta_min 2.3505
_cell_volume 2169.6(5)
_computing_cell_refinement 'CrystalClear (Rigaku Inc., 2007)'
_computing_data_collection 'CrystalClear (Rigaku Inc., 2007)'
_computing_data_reduction 'CrystalClear (Rigaku Inc., 2007)'
_computing_molecular_graphics 'Olex2 (Dolomanov et al., 2009)'
_computing_publication_material 'CIFTAB (Sheldrick, 2013)'
_computing_structure_refinement 'SHELXL (Sheldrick, 2014)'
_computing_structure_solution
;
'SHELXT (Sheldrick, 2014)'
;
_diffrn_ambient_temperature 173.1500
_diffrn_detector_area_resol_mean 28.5714
_diffrn_measured_fraction_theta_full 0.983
_diffrn_measured_fraction_theta_max 0.980
_diffrn_measurement_details
;
scan:
	Number of images: 360
	           Slice: -110.0000 - 70.0000
	     Image width: 0.5000
	        Exp time: 5.0000
	   Rotation axis: Omega
	           Omega: 0.0000
	             Chi: 45.0000
	             Phi: 270.0000
	             XTD: 40.0747
	          2theta: -19.7214
scan:
	Number of images: 360
	           Slice: -110.0000 - 70.0000
	     Image width: 0.5000
	        Exp time: 5.0000
	   Rotation axis: Omega
	           Omega: 0.0000
	             Chi: 45.0000
	             Phi: 90.0000
	             XTD: 40.0747
	          2theta: -19.7214
;
_diffrn_measurement_device
;
Saturn724+ (2x2 bin mode)
;
_diffrn_measurement_device_details
;
AFC10: Fixed Chi 2 circle
;
_diffrn_measurement_device_type 'Saturn724+ CCD'
_diffrn_measurement_method '\w scans at fixed \c = 45\%'
_diffrn_orient_matrix_type d*Trek
_diffrn_orient_matrix_UB_11 -0.0636
_diffrn_orient_matrix_UB_12 0.0271
_diffrn_orient_matrix_UB_13 0.0556
_diffrn_orient_matrix_UB_21 -0.0561
_diffrn_orient_matrix_UB_22 -0.0366
_diffrn_orient_matrix_UB_23 -0.0434
_diffrn_orient_matrix_UB_31 0.0286
_diffrn_orient_matrix_UB_32 -0.0524
_diffrn_orient_matrix_UB_33 0.0335
_diffrn_radiation_detector CCD
_diffrn_radiation_monochromator 'Graphite Monochromator'
_diffrn_radiation_type MoK\a
_diffrn_radiation_wavelength 0.71073
_diffrn_reflns_av_R_equivalents 0.0318
_diffrn_reflns_av_unetI/netI 0.0461
_diffrn_reflns_Laue_measured_fraction_full 0.983
_diffrn_reflns_Laue_measured_fraction_max 0.980
_diffrn_reflns_limit_h_max 15
_diffrn_reflns_limit_h_min -15
_diffrn_reflns_limit_k_max 15
_diffrn_reflns_limit_k_min -16
_diffrn_reflns_limit_l_max 19
_diffrn_reflns_limit_l_min -19
_diffrn_reflns_number 18414
_diffrn_reflns_point_group_measured_fraction_full 0.983
_diffrn_reflns_point_group_measured_fraction_max 0.980
_diffrn_reflns_theta_full 26.000
_diffrn_reflns_theta_max 27.506
_diffrn_reflns_theta_min 1.906
_diffrn_source 'Sealed Tube'
_diffrn_source_current 30.0000
_diffrn_source_power 1.5000
_diffrn_source_voltage 50.0000
_exptl_absorpt_coefficient_mu 1.916
_exptl_absorpt_correction_T_max 1.00000
_exptl_absorpt_correction_T_min 0.67856
_exptl_absorpt_correction_type multi-scan
_exptl_absorpt_process_details 'CrystalClear (Rigaku Inc., 2007)'
_exptl_crystal_colour Colorless
_exptl_crystal_density_diffrn 1.394
_exptl_crystal_description block
_exptl_crystal_F_000 944
_exptl_crystal_size_max 0.528
_exptl_crystal_size_mid 0.436
_exptl_crystal_size_min 0.206
_refine_diff_density_max 0.725
_refine_diff_density_min -0.597
_refine_diff_density_rms 0.063
_refine_ls_extinction_method none
_refine_ls_goodness_of_fit_ref 1.089
_refine_ls_hydrogen_treatment mixed
_refine_ls_matrix_type full
_refine_ls_number_parameters 531
_refine_ls_number_reflns 9763
_refine_ls_number_restraints 0
_refine_ls_restrained_S_all 1.089
_refine_ls_R_factor_all 0.0616
_refine_ls_R_factor_gt 0.0496
_refine_ls_shift/su_max 0.001
_refine_ls_shift/su_mean 0.000
_refine_ls_structure_factor_coef Fsqd
_refine_ls_weighting_details 'w=1/[\s^2^(Fo^2^)+(0.0383P)^2^+1.7669P] where P=(Fo^2^+2Fc^2^)/3'
_refine_ls_weighting_scheme calc
_refine_ls_wR_factor_gt 0.1054
_refine_ls_wR_factor_ref 0.1122
_reflns_Friedel_coverage 0.000
_reflns_number_gt 8202
_reflns_number_total 9763
_reflns_threshold_expression 'I > 2\s(I)'
_cod_data_source_file d1ob00139f2.cif
_cod_data_source_block sa4820a
_cod_depositor_comments 'Adding full bibliography for 7157929.cif.'
_cod_database_code 7157929
_shelx_space_group_comment
;
The symmetry employed for this shelxl refinement is uniquely defined
by the following loop, which should always be used as a source of
symmetry information in preference to the above space-group names.
They are only intended as comments.
;
_diffrn_number_total 9767
_olex2_refinement_description
;
1. Fixed Uiso
 At 1.2 times of:
  All C(H) groups, All C(H,H) groups
2.a Ternary CH refined with riding coordinates:
 C6(H6), C12(H12), C6A(H6A), C12A(H12A)
2.b Secondary CH2 refined with riding coordinates:
 C7(H7A,H7B), C8(H8A,H8B), C9(H9A,H9B), C10(H10A,H10B), C11(H11A,H11B),
 C13(H13A,H13B), C14(H14A,H14B), C15(H15A,H15B), C16(H16A,H16B), C17(H17A,H17B),
  C7A(H7AA,H7AB), C8A(H8AA,H8AB), C9A(H9AA,H9AB), C10A(H10C,H10D), C11A(H11C,
 H11D), C13A(H13C,H13D), C14A(H14C,H14D), C15A(H15C,H15D), C16A(H16C,H16D),
 C17A(H17C,H17D)
2.c Aromatic/amide H refined with riding coordinates:
 C19(H19), C20(H20), C22(H22), C23(H23), C19A(H19A), C20A(H20A), C22A(H22A),
 C23A(H23A)
;
_shelx_shelxl_version_number 2014/7
_olex2_submission_special_instructions 'No special instructions were received'

loop_
_space_group_symop_operation_xyz
'x, y, z'
'-x, -y, -z'

loop_
_atom_site_label
_atom_site_type_symbol
_atom_site_fract_x
_atom_site_fract_y
_atom_site_fract_z
_atom_site_U_iso_or_equiv
_atom_site_adp_type
_atom_site_occupancy
_atom_site_site_symmetry_order
_atom_site_calc_flag
_atom_site_refinement_flags_posn
_atom_site_refinement_flags_adp
_atom_site_refinement_flags_occupancy
_atom_site_disorder_assembly
_atom_site_disorder_group
Br1 Br 0.94658(3) 0.34930(3) 0.02628(2) 0.04558(10) Uani 1 1 d . . . . .
O1 O 0.61711(16) 0.63639(15) 0.29806(14) 0.0358(4) Uani 1 1 d . . . . .
N1 N 0.51539(18) 0.49116(16) 0.28059(14) 0.0253(4) Uani 1 1 d . . . . .
N2 N 0.4160(3) 0.7024(2) 0.5083(2) 0.0574(8) Uani 1 1 d . . . . .
N3 N 0.2652(2) 0.44155(18) 0.46956(15) 0.0293(5) Uani 1 1 d . . . . .
N4 N 0.35246(18) 0.35916(17) 0.31358(14) 0.0271(4) Uani 1 1 d . . . . .
C1 C 0.5336(2) 0.5743(2) 0.32490(18) 0.0269(5) Uani 1 1 d . . . . .
C2 C 0.4355(2) 0.5669(2) 0.40472(17) 0.0276(5) Uani 1 1 d . . . . .
C3 C 0.3628(2) 0.4815(2) 0.41021(17) 0.0257(5) Uani 1 1 d . . . . .
C4 C 0.4107(2) 0.43232(19) 0.32890(16) 0.0240(5) Uani 1 1 d . . . . .
C5 C 0.4239(2) 0.6416(2) 0.4623(2) 0.0361(6) Uani 1 1 d . . . . .
C6 C 0.2122(2) 0.48425(19) 0.55117(17) 0.0243(5) Uani 1 1 d . . . . .
H6 H 0.2772 0.5053 0.5756 0.029 Uiso 1 1 calc R . . . .
C7 C 0.1393(2) 0.5826(2) 0.52890(18) 0.0298(5) Uani 1 1 d . . . . .
H7A H 0.0728 0.5642 0.5059 0.036 Uiso 1 1 calc R . . . .
H7B H 0.1879 0.6366 0.4821 0.036 Uiso 1 1 calc R . . . .
C8 C 0.0942(3) 0.6258(2) 0.6158(2) 0.0363(6) Uani 1 1 d . . . . .
H8A H 0.1613 0.6480 0.6362 0.044 Uiso 1 1 calc R . . . .
H8B H 0.0465 0.6878 0.6024 0.044 Uiso 1 1 calc R . . . .
C9 C 0.0206(3) 0.5427(2) 0.6915(2) 0.0389(7) Uani 1 1 d . . . . .
H9A H -0.0510 0.5262 0.6738 0.047 Uiso 1 1 calc R . . . .
H9B H -0.0027 0.5712 0.7466 0.047 Uiso 1 1 calc R . . . .
C10 C 0.0896(2) 0.4408(2) 0.71149(18) 0.0311(6) Uani 1 1 d . . . . .
H10A H 0.0379 0.3872 0.7563 0.037 Uiso 1 1 calc R . . . .
H10B H 0.1549 0.4553 0.7375 0.037 Uiso 1 1 calc R . . . .
C11 C 0.1382(2) 0.3977(2) 0.62467(17) 0.0278(5) Uani 1 1 d . . . . .
H11A H 0.1869 0.3364 0.6385 0.033 Uiso 1 1 calc R . . . .
H11B H 0.0730 0.3749 0.6025 0.033 Uiso 1 1 calc R . . . .
C12 C 0.3872(2) 0.31513(19) 0.23092(16) 0.0249(5) Uani 1 1 d . . . . .
H12 H 0.4543 0.3568 0.1884 0.030 Uiso 1 1 calc R . . . .
C13 C 0.4227(2) 0.1997(2) 0.25746(17) 0.0293(5) Uani 1 1 d . . . . .
H13A H 0.3573 0.1593 0.3015 0.035 Uiso 1 1 calc R . . . .
H13B H 0.4898 0.1968 0.2859 0.035 Uiso 1 1 calc R . . . .
C14 C 0.4557(2) 0.1501(2) 0.17299(18) 0.0307(6) Uani 1 1 d . . . . .
H14A H 0.5241 0.1880 0.1305 0.037 Uiso 1 1 calc R . . . .
H14B H 0.4768 0.0764 0.1909 0.037 Uiso 1 1 calc R . . . .
C15 C 0.3523(2) 0.1555(2) 0.12646(18) 0.0303(6) Uani 1 1 d . . . . .
H15A H 0.3761 0.1273 0.0713 0.036 Uiso 1 1 calc R . . . .
H15B H 0.2867 0.1117 0.1670 0.036 Uiso 1 1 calc R . . . .
C16 C 0.3121(3) 0.2695(2) 0.10201(19) 0.0338(6) Uani 1 1 d . . . . .
H16A H 0.2428 0.2699 0.0763 0.041 Uiso 1 1 calc R . . . .
H16B H 0.3745 0.3113 0.0559 0.041 Uiso 1 1 calc R . . . .
C17 C 0.2817(2) 0.3206(2) 0.18591(19) 0.0317(6) Uani 1 1 d . . . . .
H17A H 0.2612 0.3945 0.1675 0.038 Uiso 1 1 calc R . . . .
H17B H 0.2137 0.2836 0.2295 0.038 Uiso 1 1 calc R . . . .
C18 C 0.6145(2) 0.4557(2) 0.21896(17) 0.0249(5) Uani 1 1 d . . . . .
C19 C 0.6578(2) 0.5189(2) 0.13287(19) 0.0348(6) Uani 1 1 d . . . . .
H19 H 0.6208 0.5821 0.1139 0.042 Uiso 1 1 calc R . . . .
C20 C 0.7566(2) 0.4871(2) 0.07544(19) 0.0365(6) Uani 1 1 d . . . . .
H20 H 0.7864 0.5287 0.0175 0.044 Uiso 1 1 calc R . . . .
C21 C 0.8104(2) 0.3932(2) 0.10487(18) 0.0309(6) Uani 1 1 d . . . . .
C22 C 0.7696(2) 0.3307(2) 0.19070(18) 0.0300(5) Uani 1 1 d . . . . .
H22 H 0.8075 0.2681 0.2098 0.036 Uiso 1 1 calc R . . . .
C23 C 0.6707(2) 0.3632(2) 0.24825(17) 0.0273(5) Uani 1 1 d . . . . .
H23 H 0.6423 0.3225 0.3067 0.033 Uiso 1 1 calc R . . . .
Br1A Br 1.24044(3) 0.09721(3) 0.94220(2) 0.05541(12) Uani 1 1 d . . . . .
O1A O 1.01703(16) -0.14935(14) 0.69196(13) 0.0310(4) Uani 1 1 d . . . . .
N1A N 0.90802(17) 0.00175(16) 0.71363(13) 0.0224(4) Uani 1 1 d . . . . .
N2A N 0.9285(3) -0.2078(2) 0.48755(19) 0.0478(7) Uani 1 1 d . . . . .
N3A N 0.75369(19) 0.05919(18) 0.53301(14) 0.0261(4) Uani 1 1 d . . . . .
N4A N 0.76136(19) 0.14071(17) 0.68681(14) 0.0275(4) Uani 1 1 d . . . . .
C1A C 0.9480(2) -0.08314(19) 0.66838(17) 0.0235(5) Uani 1 1 d . . . . .
C2A C 0.8908(2) -0.07239(19) 0.59158(16) 0.0237(5) Uani 1 1 d . . . . .
C3A C 0.8215(2) 0.01683(19) 0.58889(16) 0.0222(5) Uani 1 1 d . . . . .
C4A C 0.8277(2) 0.06485(19) 0.66889(16) 0.0230(5) Uani 1 1 d . . . . .
C5A C 0.9109(2) -0.1467(2) 0.53355(18) 0.0299(5) Uani 1 1 d . . . . .
C6A C 0.7406(2) 0.01497(19) 0.45496(16) 0.0223(5) Uani 1 1 d . . . . .
H6A H 0.8191 -0.0074 0.4262 0.027 Uiso 1 1 calc R . . . .
C7A C 0.6579(2) -0.0834(2) 0.48471(17) 0.0261(5) Uani 1 1 d . . . . .
H7AA H 0.6859 -0.1362 0.5300 0.031 Uiso 1 1 calc R . . . .
H7AB H 0.5786 -0.0636 0.5122 0.031 Uiso 1 1 calc R . . . .
C8A C 0.6547(2) -0.1302(2) 0.40213(18) 0.0308(6) Uani 1 1 d . . . . .
H8AA H 0.6002 -0.1910 0.4209 0.037 Uiso 1 1 calc R . . . .
H8AB H 0.7330 -0.1549 0.3778 0.037 Uiso 1 1 calc R . . . .
C9A C 0.6157(2) -0.0478(2) 0.32741(18) 0.0312(6) Uani 1 1 d . . . . .
H9AA H 0.6204 -0.0781 0.2739 0.037 Uiso 1 1 calc R . . . .
H9AB H 0.5339 -0.0296 0.3491 0.037 Uiso 1 1 calc R . . . .
C10A C 0.6936(2) 0.0524(2) 0.30126(17) 0.0268(5) Uani 1 1 d . . . . .
H10C H 0.6630 0.1053 0.2576 0.032 Uiso 1 1 calc R . . . .
H10D H 0.7733 0.0357 0.2718 0.032 Uiso 1 1 calc R . . . .
C11A C 0.6988(2) 0.09899(19) 0.38399(16) 0.0245(5) Uani 1 1 d . . . . .
H11C H 0.7529 0.1602 0.3651 0.029 Uiso 1 1 calc R . . . .
H11D H 0.6208 0.1226 0.4102 0.029 Uiso 1 1 calc R . . . .
C12A C 0.7490(2) 0.1819(2) 0.77052(17) 0.0295(5) Uani 1 1 d . . . . .
H12A H 0.7968 0.1400 0.8099 0.035 Uiso 1 1 calc R . . . .
C13A C 0.7883(3) 0.2968(2) 0.7471(2) 0.0403(7) Uani 1 1 d . . . . .
H13C H 0.7422 0.3377 0.7070 0.048 Uiso 1 1 calc R . . . .
H13D H 0.8712 0.3033 0.7151 0.048 Uiso 1 1 calc R . . . .
C14A C 0.7722(3) 0.3412(3) 0.8341(2) 0.0485(8) Uani 1 1 d . . . . .
H14C H 0.8229 0.3035 0.8722 0.058 Uiso 1 1 calc R . . . .
H14D H 0.7961 0.4160 0.8178 0.058 Uiso 1 1 calc R . . . .
C15A C 0.6450(3) 0.3297(3) 0.8875(2) 0.0523(9) Uani 1 1 d . . . . .
H15C H 0.6393 0.3523 0.9448 0.063 Uiso 1 1 calc R . . . .
H15D H 0.5962 0.3761 0.8530 0.063 Uiso 1 1 calc R . . . .
C16A C 0.5987(3) 0.2181(3) 0.9071(2) 0.0555(9) Uani 1 1 d . . . . .
H16C H 0.5147 0.2162 0.9354 0.067 Uiso 1 1 calc R . . . .
H16D H 0.6385 0.1738 0.9503 0.067 Uiso 1 1 calc R . . . .
C17A C 0.6172(3) 0.1718(3) 0.8201(2) 0.0458(8) Uani 1 1 d . . . . .
H17C H 0.5920 0.0974 0.8365 0.055 Uiso 1 1 calc R . . . .
H17D H 0.5696 0.2100 0.7798 0.055 Uiso 1 1 calc R . . . .
C18A C 0.9766(2) 0.02990(19) 0.77248(16) 0.0230(5) Uani 1 1 d . . . . .
C19A C 0.9911(2) -0.0464(2) 0.84773(17) 0.0281(5) Uani 1 1 d . . . . .
H19A H 0.9491 -0.1109 0.8635 0.034 Uiso 1 1 calc R . . . .
C20A C 1.0687(2) -0.0258(2) 0.89944(17) 0.0322(6) Uani 1 1 d . . . . .
H20A H 1.0800 -0.0766 0.9496 0.039 Uiso 1 1 calc R . . . .
C21A C 1.1289(2) 0.0713(2) 0.87520(18) 0.0324(6) Uani 1 1 d . . . . .
C22A C 1.1133(2) 0.1483(2) 0.80191(18) 0.0311(6) Uani 1 1 d . . . . .
H22A H 1.1531 0.2138 0.7877 0.037 Uiso 1 1 calc R . . . .
C23A C 1.0373(2) 0.1270(2) 0.74937(17) 0.0265(5) Uani 1 1 d . . . . .
H23A H 1.0273 0.1776 0.6988 0.032 Uiso 1 1 calc R . . . .
H3 H 0.228(3) 0.387(3) 0.459(2) 0.040(9) Uiso 1 1 d . . . . .
H3A H 0.718(3) 0.112(3) 0.544(2) 0.039(9) Uiso 1 1 d . . . . .

loop_
_atom_site_aniso_label
_atom_site_aniso_U_11
_atom_site_aniso_U_22
_atom_site_aniso_U_33
_atom_site_aniso_U_23
_atom_site_aniso_U_13
_atom_site_aniso_U_12
Br1 0.03648(16) 0.04970(19) 0.04333(18) -0.01184(14) 0.00710(13) 0.00570(13)
O1 0.0287(10) 0.0351(10) 0.0440(12) -0.0125(9) -0.0044(9) -0.0065(8)
N1 0.0221(10) 0.0276(11) 0.0263(11) -0.0079(8) -0.0031(8) -0.0009(8)
N2 0.0517(17) 0.0557(17) 0.0622(19) -0.0354(15) 0.0165(14) -0.0274(14)
N3 0.0311(11) 0.0294(11) 0.0290(11) -0.0130(9) -0.0030(9) -0.0055(9)
N4 0.0271(11) 0.0311(11) 0.0246(11) -0.0114(9) -0.0034(9) -0.0002(9)
C1 0.0242(12) 0.0282(13) 0.0307(13) -0.0076(10) -0.0100(10) 0.0012(10)
C2 0.0280(13) 0.0297(13) 0.0277(13) -0.0117(10) -0.0068(10) 0.0005(10)
C3 0.0251(12) 0.0280(12) 0.0258(12) -0.0077(10) -0.0075(10) 0.0012(10)
C4 0.0228(11) 0.0264(12) 0.0230(12) -0.0074(9) -0.0037(10) 0.0013(9)
C5 0.0326(14) 0.0373(15) 0.0372(15) -0.0145(12) 0.0019(12) -0.0120(12)
C6 0.0232(11) 0.0249(12) 0.0269(12) -0.0107(10) -0.0045(10) -0.0010(9)
C7 0.0334(14) 0.0275(13) 0.0322(14) -0.0077(11) -0.0137(11) 0.0032(10)
C8 0.0425(16) 0.0336(14) 0.0408(16) -0.0174(12) -0.0187(13) 0.0149(12)
C9 0.0334(15) 0.0501(17) 0.0372(16) -0.0214(13) -0.0068(12) 0.0151(13)
C10 0.0281(13) 0.0347(14) 0.0300(14) -0.0102(11) -0.0028(11) 0.0018(11)
C11 0.0267(12) 0.0269(12) 0.0291(13) -0.0090(10) -0.0018(10) -0.0008(10)
C12 0.0251(12) 0.0279(12) 0.0230(12) -0.0087(10) -0.0045(10) -0.0031(10)
C13 0.0313(13) 0.0360(14) 0.0243(13) -0.0102(11) -0.0103(11) 0.0018(11)
C14 0.0340(14) 0.0314(13) 0.0322(14) -0.0132(11) -0.0130(11) 0.0048(11)
C15 0.0345(14) 0.0338(14) 0.0266(13) -0.0110(11) -0.0108(11) -0.0024(11)
C16 0.0370(15) 0.0400(15) 0.0302(14) -0.0106(11) -0.0166(12) 0.0025(12)
C17 0.0304(13) 0.0350(14) 0.0330(14) -0.0107(11) -0.0110(11) 0.0042(11)
C18 0.0212(11) 0.0293(12) 0.0244(12) -0.0062(10) -0.0049(10) 0.0006(9)
C19 0.0313(14) 0.0375(15) 0.0307(14) 0.0003(11) -0.0043(11) 0.0063(11)
C20 0.0342(15) 0.0415(16) 0.0264(14) 0.0025(11) -0.0007(12) 0.0027(12)
C21 0.0235(12) 0.0374(14) 0.0312(14) -0.0103(11) -0.0025(11) 0.0015(10)
C22 0.0286(13) 0.0298(13) 0.0305(14) -0.0054(11) -0.0055(11) 0.0018(10)
C23 0.0267(12) 0.0310(13) 0.0234(12) -0.0039(10) -0.0053(10) -0.0027(10)
Br1A 0.04568(19) 0.0922(3) 0.03693(18) -0.01967(17) -0.01949(15) -0.01446(17)
O1A 0.0310(10) 0.0329(10) 0.0346(10) -0.0132(8) -0.0142(8) 0.0090(8)
N1A 0.0225(10) 0.0247(10) 0.0232(10) -0.0097(8) -0.0077(8) 0.0029(8)
N2A 0.0640(18) 0.0461(15) 0.0516(16) -0.0299(13) -0.0355(14) 0.0296(13)
N3A 0.0284(11) 0.0273(11) 0.0266(11) -0.0111(9) -0.0105(9) 0.0077(9)
N4A 0.0284(11) 0.0316(11) 0.0249(11) -0.0105(9) -0.0069(9) 0.0050(9)
C1A 0.0208(11) 0.0259(12) 0.0252(12) -0.0089(9) -0.0047(10) -0.0010(9)
C2A 0.0224(11) 0.0281(12) 0.0231(12) -0.0104(10) -0.0055(10) 0.0010(9)
C3A 0.0210(11) 0.0256(12) 0.0205(11) -0.0070(9) -0.0036(9) -0.0012(9)
C4A 0.0216(11) 0.0270(12) 0.0216(12) -0.0069(9) -0.0054(9) 0.0007(9)
C5A 0.0319(13) 0.0311(13) 0.0319(14) -0.0102(11) -0.0156(11) 0.0084(11)
C6A 0.0200(11) 0.0272(12) 0.0214(11) -0.0089(9) -0.0047(9) 0.0026(9)
C7A 0.0228(12) 0.0295(13) 0.0245(12) -0.0030(10) -0.0044(10) -0.0022(10)
C8A 0.0299(13) 0.0308(13) 0.0323(14) -0.0090(11) -0.0051(11) -0.0060(10)
C9A 0.0283(13) 0.0410(15) 0.0295(13) -0.0146(11) -0.0105(11) 0.0000(11)
C10A 0.0260(12) 0.0309(13) 0.0245(12) -0.0064(10) -0.0079(10) 0.0033(10)
C11A 0.0242(12) 0.0250(12) 0.0246(12) -0.0051(9) -0.0065(10) 0.0035(9)
C12A 0.0336(14) 0.0351(14) 0.0235(12) -0.0126(10) -0.0092(11) 0.0108(11)
C13A 0.0432(17) 0.0392(16) 0.0391(16) -0.0141(13) -0.0047(13) 0.0004(13)
C14A 0.0535(19) 0.0464(18) 0.051(2) -0.0255(15) -0.0085(16) -0.0046(15)
C15A 0.0487(19) 0.063(2) 0.057(2) -0.0406(18) -0.0114(16) 0.0136(16)
C16A 0.053(2) 0.064(2) 0.0431(19) -0.0196(17) 0.0092(16) -0.0022(17)
C17A 0.0405(17) 0.0511(19) 0.0480(19) -0.0248(15) -0.0006(14) -0.0044(14)
C18A 0.0213(11) 0.0293(12) 0.0206(11) -0.0111(9) -0.0043(9) 0.0011(9)
C19A 0.0305(13) 0.0309(13) 0.0219(12) -0.0057(10) -0.0037(10) -0.0017(10)
C20A 0.0340(14) 0.0435(15) 0.0192(12) -0.0069(11) -0.0064(11) 0.0021(12)
C21A 0.0271(13) 0.0511(17) 0.0246(13) -0.0176(12) -0.0083(11) 0.0003(12)
C22A 0.0295(13) 0.0362(14) 0.0310(14) -0.0159(11) -0.0059(11) -0.0009(11)
C23A 0.0263(12) 0.0281(12) 0.0264(13) -0.0091(10) -0.0056(10) 0.0020(10)

loop_
_atom_type_symbol
_atom_type_description
_atom_type_scat_dispersion_real
_atom_type_scat_dispersion_imag
_atom_type_scat_source
C C 0.0033 0.0016 'International Tables Vol C Tables 4.2.6.8 and 6.1.1.4'
H H 0.0000 0.0000 'International Tables Vol C Tables 4.2.6.8 and 6.1.1.4'
Br Br -0.2901 2.4595 'International Tables Vol C Tables 4.2.6.8 and 6.1.1.4'
N N 0.0061 0.0033 'International Tables Vol C Tables 4.2.6.8 and 6.1.1.4'
O O 0.0106 0.0060 'International Tables Vol C Tables 4.2.6.8 and 6.1.1.4'

loop_
_geom_angle_atom_site_label_1
_geom_angle_atom_site_label_2
_geom_angle_atom_site_label_3
_geom_angle
_geom_angle_site_symmetry_1
_geom_angle_site_symmetry_3
_geom_angle_publ_flag
C1 N1 C18 119.2(2) . . ?
C4 N1 C1 110.03(19) . . ?
C4 N1 C18 127.0(2) . . ?
C3 N3 C6 123.4(2) . . ?
C3 N3 H3 118(2) . . ?
C6 N3 H3 118(2) . . ?
C4 N4 C12 123.0(2) . . ?
O1 C1 N1 123.7(2) . . ?
O1 C1 C2 129.4(2) . . ?
N1 C1 C2 106.9(2) . . ?
C3 C2 C1 109.2(2) . . ?
C3 C2 C5 129.3(2) . . ?
C5 C2 C1 121.4(2) . . ?
N3 C3 C2 132.3(2) . . ?
N3 C3 C4 119.6(2) . . ?
C2 C3 C4 108.1(2) . . ?
N1 C4 C3 105.7(2) . . ?
N4 C4 N1 134.1(2) . . ?
N4 C4 C3 120.0(2) . . ?
N2 C5 C2 179.1(3) . . ?
N3 C6 H6 107.7 . . ?
N3 C6 C7 112.2(2) . . ?
N3 C6 C11 110.12(19) . . ?
C7 C6 H6 107.7 . . ?
C7 C6 C11 111.2(2) . . ?
C11 C6 H6 107.7 . . ?
C6 C7 H7A 109.9 . . ?
C6 C7 H7B 109.9 . . ?
C6 C7 C8 108.8(2) . . ?
H7A C7 H7B 108.3 . . ?
C8 C7 H7A 109.9 . . ?
C8 C7 H7B 109.9 . . ?
C7 C8 H8A 109.3 . . ?
C7 C8 H8B 109.3 . . ?
H8A C8 H8B 108.0 . . ?
C9 C8 C7 111.5(2) . . ?
C9 C8 H8A 109.3 . . ?
C9 C8 H8B 109.3 . . ?
C8 C9 H9A 109.4 . . ?
C8 C9 H9B 109.4 . . ?
C8 C9 C10 111.3(2) . . ?
H9A C9 H9B 108.0 . . ?
C10 C9 H9A 109.4 . . ?
C10 C9 H9B 109.4 . . ?
C9 C10 H10A 109.3 . . ?
C9 C10 H10B 109.3 . . ?
C9 C10 C11 111.6(2) . . ?
H10A C10 H10B 108.0 . . ?
C11 C10 H10A 109.3 . . ?
C11 C10 H10B 109.3 . . ?
C6 C11 C10 109.8(2) . . ?
C6 C11 H11A 109.7 . . ?
C6 C11 H11B 109.7 . . ?
C10 C11 H11A 109.7 . . ?
C10 C11 H11B 109.7 . . ?
H11A C11 H11B 108.2 . . ?
N4 C12 H12 109.7 . . ?
N4 C12 C13 109.0(2) . . ?
N4 C12 C17 108.7(2) . . ?
C13 C12 H12 109.7 . . ?
C13 C12 C17 110.0(2) . . ?
C17 C12 H12 109.7 . . ?
C12 C13 H13A 109.6 . . ?
C12 C13 H13B 109.6 . . ?
C12 C13 C14 110.4(2) . . ?
H13A C13 H13B 108.1 . . ?
C14 C13 H13A 109.6 . . ?
C14 C13 H13B 109.6 . . ?
C13 C14 H14A 109.6 . . ?
C13 C14 H14B 109.6 . . ?
H14A C14 H14B 108.1 . . ?
C15 C14 C13 110.4(2) . . ?
C15 C14 H14A 109.6 . . ?
C15 C14 H14B 109.6 . . ?
C14 C15 H15A 109.4 . . ?
C14 C15 H15B 109.4 . . ?
H15A C15 H15B 108.0 . . ?
C16 C15 C14 111.2(2) . . ?
C16 C15 H15A 109.4 . . ?
C16 C15 H15B 109.4 . . ?
C15 C16 H16A 109.3 . . ?
C15 C16 H16B 109.3 . . ?
C15 C16 C17 111.5(2) . . ?
H16A C16 H16B 108.0 . . ?
C17 C16 H16A 109.3 . . ?
C17 C16 H16B 109.3 . . ?
C12 C17 C16 110.4(2) . . ?
C12 C17 H17A 109.6 . . ?
C12 C17 H17B 109.6 . . ?
C16 C17 H17A 109.6 . . ?
C16 C17 H17B 109.6 . . ?
H17A C17 H17B 108.1 . . ?
C19 C18 N1 119.5(2) . . ?
C23 C18 N1 119.8(2) . . ?
C23 C18 C19 120.5(2) . . ?
C18 C19 H19 120.3 . . ?
C20 C19 C18 119.4(2) . . ?
C20 C19 H19 120.3 . . ?
C19 C20 H20 120.3 . . ?
C21 C20 C19 119.4(2) . . ?
C21 C20 H20 120.3 . . ?
C20 C21 Br1 119.6(2) . . ?
C22 C21 Br1 118.7(2) . . ?
C22 C21 C20 121.7(2) . . ?
C21 C22 H22 120.7 . . ?
C21 C22 C23 118.6(2) . . ?
C23 C22 H22 120.7 . . ?
C18 C23 C22 120.3(2) . . ?
C18 C23 H23 119.9 . . ?
C22 C23 H23 119.9 . . ?
C1A N1A C18A 118.04(19) . . ?
C4A N1A C1A 109.88(19) . . ?
C4A N1A C18A 128.75(19) . . ?
C3A N3A C6A 123.1(2) . . ?
C3A N3A H3A 116(2) . . ?
C6A N3A H3A 120(2) . . ?
C4A N4A C12A 123.6(2) . . ?
O1A C1A N1A 124.1(2) . . ?
O1A C1A C2A 128.8(2) . . ?
N1A C1A C2A 107.1(2) . . ?
C3A C2A C1A 108.9(2) . . ?
C3A C2A C5A 130.1(2) . . ?
C5A C2A C1A 121.0(2) . . ?
N3A C3A C2A 131.6(2) . . ?
N3A C3A C4A 120.0(2) . . ?
C2A C3A C4A 108.3(2) . . ?
N1A C4A C3A 105.68(19) . . ?
N4A C4A N1A 134.0(2) . . ?
N4A C4A C3A 120.1(2) . . ?
N2A C5A C2A 178.7(3) . . ?
N3A C6A H6A 107.6 . . ?
N3A C6A C7A 112.0(2) . . ?
N3A C6A C11A 111.00(19) . . ?
C7A C6A H6A 107.6 . . ?
C11A C6A H6A 107.6 . . ?
C11A C6A C7A 110.85(19) . . ?
C6A C7A H7AA 109.8 . . ?
C6A C7A H7AB 109.8 . . ?
H7AA C7A H7AB 108.2 . . ?
C8A C7A C6A 109.6(2) . . ?
C8A C7A H7AA 109.8 . . ?
C8A C7A H7AB 109.8 . . ?
C7A C8A H8AA 109.4 . . ?
C7A C8A H8AB 109.4 . . ?
C7A C8A C9A 111.3(2) . . ?
H8AA C8A H8AB 108.0 . . ?
C9A C8A H8AA 109.4 . . ?
C9A C8A H8AB 109.4 . . ?
C8A C9A H9AA 109.5 . . ?
C8A C9A H9AB 109.5 . . ?
H9AA C9A H9AB 108.0 . . ?
C10A C9A C8A 110.9(2) . . ?
C10A C9A H9AA 109.5 . . ?
C10A C9A H9AB 109.5 . . ?
C9A C10A H10C 109.2 . . ?
C9A C10A H10D 109.2 . . ?
C9A C10A C11A 112.2(2) . . ?
H10C C10A H10D 107.9 . . ?
C11A C10A H10C 109.2 . . ?
C11A C10A H10D 109.2 . . ?
C6A C11A C10A 109.62(19) . . ?
C6A C11A H11C 109.7 . . ?
C6A C11A H11D 109.7 . . ?
C10A C11A H11C 109.7 . . ?
C10A C11A H11D 109.7 . . ?
H11C C11A H11D 108.2 . . ?
N4A C12A H12A 109.8 . . ?
N4A C12A C13A 110.1(2) . . ?
N4A C12A C17A 107.7(2) . . ?
C13A C12A H12A 109.8 . . ?
C13A C12A C17A 109.6(2) . . ?
C17A C12A H12A 109.8 . . ?
C12A C13A H13C 109.6 . . ?
C12A C13A H13D 109.6 . . ?
C12A C13A C14A 110.3(3) . . ?
H13C C13A H13D 108.1 . . ?
C14A C13A H13C 109.6 . . ?
C14A C13A H13D 109.6 . . ?
C13A C14A H14C 109.4 . . ?
C13A C14A H14D 109.4 . . ?
H14C C14A H14D 108.0 . . ?
C15A C14A C13A 111.3(3) . . ?
C15A C14A H14C 109.4 . . ?
C15A C14A H14D 109.4 . . ?
C14A C15A H15C 109.2 . . ?
C14A C15A H15D 109.2 . . ?
H15C C15A H15D 107.9 . . ?
C16A C15A C14A 112.3(3) . . ?
C16A C15A H15C 109.2 . . ?
C16A C15A H15D 109.2 . . ?
C15A C16A H16C 109.1 . . ?
C15A C16A H16D 109.1 . . ?
C15A C16A C17A 112.4(3) . . ?
H16C C16A H16D 107.9 . . ?
C17A C16A H16C 109.1 . . ?
C17A C16A H16D 109.1 . . ?
C12A C17A C16A 109.7(3) . . ?
C12A C17A H17C 109.7 . . ?
C12A C17A H17D 109.7 . . ?
C16A C17A H17C 109.7 . . ?
C16A C17A H17D 109.7 . . ?
H17C C17A H17D 108.2 . . ?
C19A C18A N1A 118.5(2) . . ?
C23A C18A N1A 120.6(2) . . ?
C23A C18A C19A 120.6(2) . . ?
C18A C19A H19A 120.2 . . ?
C18A C19A C20A 119.6(2) . . ?
C20A C19A H19A 120.2 . . ?
C19A C20A H20A 120.5 . . ?
C21A C20A C19A 119.0(2) . . ?
C21A C20A H20A 120.5 . . ?
C20A C21A Br1A 119.1(2) . . ?
C22A C21A Br1A 119.1(2) . . ?
C22A C21A C20A 121.8(2) . . ?
C21A C22A H22A 120.4 . . ?
C21A C22A C23A 119.1(2) . . ?
C23A C22A H22A 120.4 . . ?
C18A C23A C22A 119.8(2) . . ?
C18A C23A H23A 120.1 . . ?
C22A C23A H23A 120.1 . . ?

loop_
_geom_bond_atom_site_label_1
_geom_bond_atom_site_label_2
_geom_bond_distance
_geom_bond_site_symmetry_2
_geom_bond_publ_flag
Br1 C21 1.906(3) . ?
O1 C1 1.209(3) . ?
N1 C1 1.423(3) . ?
N1 C4 1.412(3) . ?
N1 C18 1.442(3) . ?
N2 C5 1.145(4) . ?
N3 C3 1.318(3) . ?
N3 C6 1.471(3) . ?
N3 H3 0.89(3) . ?
N4 C4 1.260(3) . ?
N4 C12 1.465(3) . ?
C1 C2 1.458(4) . ?
C2 C3 1.376(3) . ?
C2 C5 1.418(4) . ?
C3 C4 1.503(3) . ?
C6 H6 0.9800 . ?
C6 C7 1.522(3) . ?
C6 C11 1.525(3) . ?
C7 H7A 0.9700 . ?
C7 H7B 0.9700 . ?
C7 C8 1.528(4) . ?
C8 H8A 0.9700 . ?
C8 H8B 0.9700 . ?
C8 C9 1.514(4) . ?
C9 H9A 0.9700 . ?
C9 H9B 0.9700 . ?
C9 C10 1.526(4) . ?
C10 H10A 0.9700 . ?
C10 H10B 0.9700 . ?
C10 C11 1.533(3) . ?
C11 H11A 0.9700 . ?
C11 H11B 0.9700 . ?
C12 H12 0.9800 . ?
C12 C13 1.523(4) . ?
C12 C17 1.527(3) . ?
C13 H13A 0.9700 . ?
C13 H13B 0.9700 . ?
C13 C14 1.529(3) . ?
C14 H14A 0.9700 . ?
C14 H14B 0.9700 . ?
C14 C15 1.520(3) . ?
C15 H15A 0.9700 . ?
C15 H15B 0.9700 . ?
C15 C16 1.520(4) . ?
C16 H16A 0.9700 . ?
C16 H16B 0.9700 . ?
C16 C17 1.532(4) . ?
C17 H17A 0.9700 . ?
C17 H17B 0.9700 . ?
C18 C19 1.388(4) . ?
C18 C23 1.378(3) . ?
C19 H19 0.9300 . ?
C19 C20 1.386(4) . ?
C20 H20 0.9300 . ?
C20 C21 1.379(4) . ?
C21 C22 1.377(4) . ?
C22 H22 0.9300 . ?
C22 C23 1.391(3) . ?
C23 H23 0.9300 . ?
Br1A C21A 1.898(3) . ?
O1A C1A 1.207(3) . ?
N1A C1A 1.423(3) . ?
N1A C4A 1.418(3) . ?
N1A C18A 1.433(3) . ?
N2A C5A 1.146(3) . ?
N3A C3A 1.318(3) . ?
N3A C6A 1.466(3) . ?
N3A H3A 0.81(3) . ?
N4A C4A 1.261(3) . ?
N4A C12A 1.465(3) . ?
C1A C2A 1.459(3) . ?
C2A C3A 1.379(3) . ?
C2A C5A 1.415(3) . ?
C3A C4A 1.500(3) . ?
C6A H6A 0.9800 . ?
C6A C7A 1.530(3) . ?
C6A C11A 1.518(3) . ?
C7A H7AA 0.9700 . ?
C7A H7AB 0.9700 . ?
C7A C8A 1.519(4) . ?
C8A H8AA 0.9700 . ?
C8A H8AB 0.9700 . ?
C8A C9A 1.529(4) . ?
C9A H9AA 0.9700 . ?
C9A H9AB 0.9700 . ?
C9A C10A 1.519(4) . ?
C10A H10C 0.9700 . ?
C10A H10D 0.9700 . ?
C10A C11A 1.525(3) . ?
C11A H11C 0.9700 . ?
C11A H11D 0.9700 . ?
C12A H12A 0.9800 . ?
C12A C13A 1.499(4) . ?
C12A C17A 1.538(4) . ?
C13A H13C 0.9700 . ?
C13A H13D 0.9700 . ?
C13A C14A 1.530(4) . ?
C14A H14C 0.9700 . ?
C14A H14D 0.9700 . ?
C14A C15A 1.508(5) . ?
C15A H15C 0.9700 . ?
C15A H15D 0.9700 . ?
C15A C16A 1.488(5) . ?
C16A H16C 0.9700 . ?
C16A H16D 0.9700 . ?
C16A C17A 1.541(4) . ?
C17A H17C 0.9700 . ?
C17A H17D 0.9700 . ?
C18A C19A 1.388(3) . ?
C18A C23A 1.385(3) . ?
C19A H19A 0.9300 . ?
C19A C20A 1.390(4) . ?
C20A H20A 0.9300 . ?
C20A C21A 1.382(4) . ?
C21A C22A 1.375(4) . ?
C22A H22A 0.9300 . ?
C22A C23A 1.388(3) . ?
C23A H23A 0.9300 . ?

loop_
_geom_torsion_atom_site_label_1
_geom_torsion_atom_site_label_2
_geom_torsion_atom_site_label_3
_geom_torsion_atom_site_label_4
_geom_torsion
_geom_torsion_site_symmetry_1
_geom_torsion_site_symmetry_2
_geom_torsion_site_symmetry_3
_geom_torsion_site_symmetry_4
_geom_torsion_publ_flag
Br1 C21 C22 C23 179.59(19) . . . . ?
O1 C1 C2 C3 -178.0(3) . . . . ?
O1 C1 C2 C5 3.1(4) . . . . ?
N1 C1 C2 C3 1.6(3) . . . . ?
N1 C1 C2 C5 -177.3(2) . . . . ?
N1 C18 C19 C20 176.9(2) . . . . ?
N1 C18 C23 C22 -177.1(2) . . . . ?
N3 C3 C4 N1 -178.9(2) . . . . ?
N3 C3 C4 N4 5.9(4) . . . . ?
N3 C6 C7 C8 -176.5(2) . . . . ?
N3 C6 C11 C10 176.6(2) . . . . ?
N4 C12 C13 C14 178.2(2) . . . . ?
N4 C12 C17 C16 -176.8(2) . . . . ?
C1 N1 C4 N4 172.8(3) . . . . ?
C1 N1 C4 C3 -1.5(3) . . . . ?
C1 N1 C18 C19 -74.5(3) . . . . ?
C1 N1 C18 C23 100.9(3) . . . . ?
C1 C2 C3 N3 179.1(3) . . . . ?
C1 C2 C3 C4 -2.5(3) . . . . ?
C2 C3 C4 N1 2.5(3) . . . . ?
C2 C3 C4 N4 -172.8(2) . . . . ?
C3 N3 C6 C7 80.5(3) . . . . ?
C3 N3 C6 C11 -155.0(2) . . . . ?
C4 N1 C1 O1 179.6(2) . . . . ?
C4 N1 C1 C2 0.0(3) . . . . ?
C4 N1 C18 C19 129.8(3) . . . . ?
C4 N1 C18 C23 -54.9(3) . . . . ?
C4 N4 C12 C13 113.3(3) . . . . ?
C4 N4 C12 C17 -126.8(3) . . . . ?
C5 C2 C3 N3 -2.1(5) . . . . ?
C5 C2 C3 C4 176.3(3) . . . . ?
C6 N3 C3 C2 -2.0(4) . . . . ?
C6 N3 C3 C4 179.8(2) . . . . ?
C6 C7 C8 C9 -58.0(3) . . . . ?
C7 C6 C11 C10 -58.3(3) . . . . ?
C7 C8 C9 C10 55.7(3) . . . . ?
C8 C9 C10 C11 -53.9(3) . . . . ?
C9 C10 C11 C6 54.8(3) . . . . ?
C11 C6 C7 C8 59.6(3) . . . . ?
C12 N4 C4 N1 -0.1(4) . . . . ?
C12 N4 C4 C3 173.5(2) . . . . ?
C12 C13 C14 C15 -58.3(3) . . . . ?
C13 C12 C17 C16 -57.5(3) . . . . ?
C13 C14 C15 C16 56.1(3) . . . . ?
C14 C15 C16 C17 -55.1(3) . . . . ?
C15 C16 C17 C12 55.7(3) . . . . ?
C17 C12 C13 C14 59.1(3) . . . . ?
C18 N1 C1 O1 20.0(4) . . . . ?
C18 N1 C1 C2 -159.6(2) . . . . ?
C18 N1 C4 N4 -29.6(4) . . . . ?
C18 N1 C4 C3 156.1(2) . . . . ?
C18 C19 C20 C21 -0.1(4) . . . . ?
C19 C18 C23 C22 -1.8(4) . . . . ?
C19 C20 C21 Br1 -179.8(2) . . . . ?
C19 C20 C21 C22 -1.1(4) . . . . ?
C20 C21 C22 C23 0.8(4) . . . . ?
C21 C22 C23 C18 0.6(4) . . . . ?
C23 C18 C19 C20 1.6(4) . . . . ?
Br1A C21A C22A C23A 175.99(19) . . . . ?
O1A C1A C2A C3A -178.2(2) . . . . ?
O1A C1A C2A C5A 1.5(4) . . . . ?
N1A C1A C2A C3A 1.5(3) . . . . ?
N1A C1A C2A C5A -178.8(2) . . . . ?
N1A C18A C19A C20A 172.2(2) . . . . ?
N1A C18A C23A C22A -173.2(2) . . . . ?
N3A C3A C4A N1A -179.5(2) . . . . ?
N3A C3A C4A N4A 5.3(4) . . . . ?
N3A C6A C7A C8A -176.0(2) . . . . ?
N3A C6A C11A C10A 176.46(19) . . . . ?
N4A C12A C13A C14A 178.3(2) . . . . ?
N4A C12A C17A C16A -177.9(3) . . . . ?
C1A N1A C4A N4A 172.3(3) . . . . ?
C1A N1A C4A C3A -1.9(2) . . . . ?
C1A N1A C18A C19A -61.0(3) . . . . ?
C1A N1A C18A C23A 112.2(3) . . . . ?
C1A C2A C3A N3A -180.0(2) . . . . ?
C1A C2A C3A C4A -2.7(3) . . . . ?
C2A C3A C4A N1A 2.9(3) . . . . ?
C2A C3A C4A N4A -172.3(2) . . . . ?
C3A N3A C6A C7A 77.4(3) . . . . ?
C3A N3A C6A C11A -158.1(2) . . . . ?
C4A N1A C1A O1A -179.9(2) . . . . ?
C4A N1A C1A C2A 0.3(3) . . . . ?
C4A N1A C18A C19A 141.8(2) . . . . ?
C4A N1A C18A C23A -45.0(3) . . . . ?
C4A N4A C12A C13A 118.8(3) . . . . ?
C4A N4A C12A C17A -121.8(3) . . . . ?
C5A C2A C3A N3A 0.4(5) . . . . ?
C5A C2A C3A C4A 177.7(3) . . . . ?
C6A N3A C3A C2A -1.3(4) . . . . ?
C6A N3A C3A C4A -178.3(2) . . . . ?
C6A C7A C8A C9A -57.1(3) . . . . ?
C7A C6A C11A C10A -58.4(3) . . . . ?
C7A C8A C9A C10A 54.8(3) . . . . ?
C8A C9A C10A C11A -54.2(3) . . . . ?
C9A C10A C11A C6A 56.0(3) . . . . ?
C11A C6A C7A C8A 59.4(3) . . . . ?
C12A N4A C4A N1A -2.7(4) . . . . ?
C12A N4A C4A C3A 170.8(2) . . . . ?
C12A C13A C14A C15A -57.6(4) . . . . ?
C13A C12A C17A C16A -58.1(3) . . . . ?
C13A C14A C15A C16A 53.5(4) . . . . ?
C14A C15A C16A C17A -52.6(4) . . . . ?
C15A C16A C17A C12A 54.6(4) . . . . ?
C17A C12A C13A C14A 60.0(3) . . . . ?
C18A N1A C1A O1A 18.9(3) . . . . ?
C18A N1A C1A C2A -160.9(2) . . . . ?
C18A N1A C4A N4A -29.1(4) . . . . ?
C18A N1A C4A C3A 156.7(2) . . . . ?
C18A C19A C20A C21A 0.8(4) . . . . ?
C19A C18A C23A C22A -0.1(4) . . . . ?
C19A C20A C21A Br1A -177.11(19) . . . . ?
C19A C20A C21A C22A 0.5(4) . . . . ?
C20A C21A C22A C23A -1.7(4) . . . . ?
C21A C22A C23A C18A 1.4(4) . . . . ?
C23A C18A C19A C20A -1.0(4) . . . . ?
